data_2224470
loop_
_publ_author_name
'Eltayeb, Naser Eltaher'
'Teoh, Siang Guan'
'Yeap, Chin Sing'
'Fun, Hoong-Kun'
'Adnan, Rohana'

_publ_section_title
Chlorido{4,4',6,6'-tetra-<i>tert</i>-butyl-2,2'-[<i>o</i>-phenylenebis(nitrilomethylidyne)]diphenolato-\k^4^<i>O</i>,<i>N</i>,<i>N</i>',<i>O</i>'}manganese(III)
_journal_coeditor_code TK2582
_journal_issue 12
_journal_name_full 'Acta Crystallographica Section E'
_journal_page_first m1692
_journal_page_last m1693
_journal_paper_doi 10.1107/S1600536809050314
_journal_volume 65
_journal_year 2009
_chemical_formula_iupac '[Mn (C36 H46 N2 O2) Cl]'
_chemical_formula_moiety 'C36 H46 Cl Mn N2 O2'
_chemical_formula_sum 'C36 H46 Cl Mn N2 O2'
_chemical_formula_weight 629.14
_chemical_name_systematic
;
Chlorido{4,4',6,6'-tetra-<i>tert</i>-butyl-2,2'-[<i>o</i>-
phenylenebis(nitrilomethylidyne)]diphenolato-
\k^4^<i>O</i>,<i>N</i>,<i>N</i>',<i>O</i>'}manganese(III)
;
_space_group_IT_number 2
_symmetry_cell_setting triclinic
_symmetry_space_group_name_Hall '-P 1'
_symmetry_space_group_name_H-M 'P -1'
_atom_sites_solution_hydrogens geom
_atom_sites_solution_primary direct
_atom_sites_solution_secondary difmap
_audit_creation_method SHELXL-97
_cell_angle_alpha 107.357(3)
_cell_angle_beta 90.010(3)
_cell_angle_gamma 107.294(3)
_cell_formula_units_Z 4
_cell_length_a 10.7650(6)
_cell_length_b 16.8997(9)
_cell_length_c 20.2324(11)
_cell_measurement_reflns_used 9816
_cell_measurement_temperature 100.00(10)
_cell_measurement_theta_max 30.35
_cell_measurement_theta_min 2.12
_cell_volume 3338.4(3)
_computing_cell_refinement 'SAINT (Bruker, 2005)'
_computing_data_collection 'APEX2 (Bruker, 2005)'
_computing_data_reduction 'SAINT (Bruker, 2005)'
_computing_molecular_graphics 'SHELXTL (Sheldrick, 2008)'
_computing_publication_material
;
SHELXTL (Sheldrick, 2008) and PLATON (Spek, 2009)
;
_computing_structure_refinement 'SHELXTL (Sheldrick, 2008)'
_computing_structure_solution 'SHELXTL (Sheldrick, 2008)'
_diffrn_ambient_temperature 100
_diffrn_measured_fraction_theta_full 0.997
_diffrn_measured_fraction_theta_max 0.997
_diffrn_measurement_device_type
;
Bruker SMART APEXII CCD area-detector diffractometer
;
_diffrn_measurement_method '\f and \w scans'
_diffrn_radiation_monochromator graphite
_diffrn_radiation_source 'fine-focus sealed tube'
_diffrn_radiation_type MoK\a
_diffrn_radiation_wavelength 0.71073
_diffrn_reflns_av_R_equivalents 0.000
_diffrn_reflns_av_sigmaI/netI 0.068
_diffrn_reflns_limit_h_max 13
_diffrn_reflns_limit_h_min -13
_diffrn_reflns_limit_k_max 20
_diffrn_reflns_limit_k_min -21
_diffrn_reflns_limit_l_max 26
_diffrn_reflns_limit_l_min 0
_diffrn_reflns_number 15265
_diffrn_reflns_theta_full 27.5
_diffrn_reflns_theta_max 27.5
_diffrn_reflns_theta_min 1.3
_diffrn_standards_number 0
_exptl_absorpt_coefficient_mu 0.509
_exptl_absorpt_correction_T_max 0.931
_exptl_absorpt_correction_T_min 0.822
_exptl_absorpt_correction_type multi-scan
_exptl_absorpt_process_details '(<i>SADABS</i>; Bruker, 2005)'
_exptl_crystal_colour brown
_exptl_crystal_density_diffrn 1.252
_exptl_crystal_density_method 'not measured'
_exptl_crystal_description block
_exptl_crystal_F_000 1336
_exptl_crystal_size_max 0.40
_exptl_crystal_size_mid 0.32
_exptl_crystal_size_min 0.14
_refine_diff_density_max 0.90
_refine_diff_density_min -0.87
_refine_ls_extinction_method none
_refine_ls_goodness_of_fit_ref 1.07
_refine_ls_hydrogen_treatment constr
_refine_ls_matrix_type full
_refine_ls_number_parameters 764
_refine_ls_number_reflns 15265
_refine_ls_number_restraints 0
_refine_ls_restrained_S_all 1.07
_refine_ls_R_factor_all 0.062
_refine_ls_R_factor_gt 0.049
_refine_ls_shift/su_max 0.001
_refine_ls_shift/su_mean 0.000
_refine_ls_structure_factor_coef Fsqd
_refine_ls_weighting_details 'calc w=1/[\s^2^(Fo^2^)+(0.0506P)^2^+1.5837P] where P=(Fo^2^+2Fc^2^)/3'
_refine_ls_weighting_scheme calc
_refine_ls_wR_factor_gt 0.120
_refine_ls_wR_factor_ref 0.128
_reflns_number_gt 12633
_reflns_number_total 15265
_reflns_threshold_expression I>2\s(I)
_cod_data_source_file tk2582.cif
_cod_data_source_block I
_cod_depositor_comments
;
The following automatic conversions were performed:
'_symmetry_cell_setting' value 'Triclinic' changed to 'triclinic'
according to '/home/saulius/struct/CIF-dictionaries/cif_core.dic'
dictionary named 'cif_core.dic' version 2.4.1 from 2010-06-29.

Automatic conversion script
Id: cif_fix_enum 1527 2010-12-29 10:47:43Z saulius 

The following automatic conversions were performed:

'_symmetry_cell_setting' value 'Triclinic' changed to 'triclinic'
according to /home/saulius/struct/CIF-dictionaries/cif_core.dic
dictionary named 'cif_core.dic' version 2.4.1 from 2010-06-29.

Automatic conversion script
Id: cif_fix_values 1715 2011-07-08 13:25:40Z adriana 
;
_cod_database_code 2224470
_cod_database_fobs_code 2224470

loop_
_symmetry_equiv_pos_as_xyz
'x, y, z'
'-x, -y, -z'

loop_
_atom_site_type_symbol
_atom_site_label
_atom_site_fract_x
_atom_site_fract_y
_atom_site_fract_z
_atom_site_U_iso_or_equiv
_atom_site_adp_type
_atom_site_calc_flag
_atom_site_refinement_flags
_atom_site_occupancy
_atom_site_disorder_assembly
_atom_site_disorder_group
Mn Mn1A 0.31388(4) 0.14087(2) 0.51808(2) 0.01188(10) Uani d . 1 . .
Cl Cl1A 0.18695(6) 0.14030(4) 0.42229(4) 0.01801(14) Uani d . 1 . .
O O1A 0.25814(18) 0.21411(11) 0.59235(10) 0.0164(4) Uani d . 1 . .
O O2A 0.47129(17) 0.22959(11) 0.52533(10) 0.0146(4) Uani d . 1 . .
N N1A 0.1949(2) 0.03602(13) 0.53648(12) 0.0132(5) Uani d . 1 . .
N N2A 0.3938(2) 0.05414(13) 0.46243(11) 0.0118(4) Uani d . 1 . .
C C1A 0.1616(2) 0.19866(17) 0.63162(14) 0.0135(5) Uani d . 1 . .
C C2A 0.1319(3) 0.26952(17) 0.67985(15) 0.0154(5) Uani d . 1 . .
C C3A 0.0328(3) 0.24975(18) 0.72168(15) 0.0175(6) Uani d . 1 . .
H H3A 0.0137 0.2962 0.7532 0.021 Uiso calc R 1 . .
C C4A -0.0414(3) 0.16473(18) 0.72024(14) 0.0158(6) Uani d . 1 . .
C C5A -0.0135(3) 0.09720(18) 0.67274(14) 0.0158(6) Uani d . 1 . .
H H5A -0.0608 0.0402 0.6697 0.019 Uiso calc R 1 . .
C C6A 0.0862(3) 0.11232(17) 0.62797(14) 0.0135(5) Uani d . 1 . .
C C7A 0.1090(2) 0.03709(17) 0.58203(14) 0.0151(5) Uani d . 1 . .
H H7A 0.0577 -0.0167 0.5847 0.018 Uiso calc R 1 . .
C C8A 0.2104(2) -0.04378(16) 0.49332(14) 0.0131(5) Uani d . 1 . .
C C9A 0.1259(2) -0.12690(17) 0.48770(14) 0.0153(5) Uani d . 1 . .
H H9A 0.0521 -0.1334 0.5120 0.018 Uiso calc R 1 . .
C C10A 0.1536(3) -0.19873(17) 0.44564(15) 0.0174(6) Uani d . 1 . .
H H10A 0.0984 -0.2542 0.4420 0.021 Uiso calc R 1 . .
C C11A 0.2627(3) -0.18983(17) 0.40853(15) 0.0173(6) Uani d . 1 . .
H H11A 0.2799 -0.2393 0.3804 0.021 Uiso calc R 1 . .
C C12A 0.3460(3) -0.10768(17) 0.41325(15) 0.0159(6) Uani d . 1 . .
H H12A 0.4196 -0.1018 0.3888 0.019 Uiso calc R 1 . .
C C13A 0.3184(2) -0.03402(16) 0.45504(13) 0.0118(5) Uani d . 1 . .
C C14A 0.4975(2) 0.07412(16) 0.42955(14) 0.0126(5) Uani d . 1 . .
H H14A 0.5198 0.0276 0.4000 0.015 Uiso calc R 1 . .
C C15A 0.5796(2) 0.15909(16) 0.43410(14) 0.0130(5) Uani d . 1 . .
C C16A 0.6860(2) 0.16599(17) 0.39256(14) 0.0131(5) Uani d . 1 . .
H H16A 0.6957 0.1155 0.3616 0.016 Uiso calc R 1 . .
C C17A 0.7752(3) 0.24511(17) 0.39671(14) 0.0143(5) Uani d . 1 . .
C C18A 0.7531(3) 0.31927(16) 0.44348(14) 0.0146(5) Uani d . 1 . .
H H18A 0.8103 0.3736 0.4454 0.018 Uiso calc R 1 . .
C C19A 0.6538(3) 0.31784(17) 0.48650(15) 0.0144(5) Uani d . 1 . .
C C20A 0.5635(2) 0.23477(16) 0.48243(14) 0.0126(5) Uani d . 1 . .
C C21A 0.2087(3) 0.36459(17) 0.68473(16) 0.0199(6) Uani d . 1 . .
C C22A 0.1602(3) 0.42991(19) 0.74011(19) 0.0332(8) Uani d . 1 . .
H H22A 0.1746 0.4238 0.7849 0.050 Uiso calc R 1 . .
H H22B 0.0685 0.4186 0.7293 0.050 Uiso calc R 1 . .
H H22C 0.2072 0.4882 0.7408 0.050 Uiso calc R 1 . .
C C23A 0.3546(3) 0.38322(18) 0.70484(16) 0.0235(6) Uani d . 1 . .
H H23A 0.3881 0.3444 0.6700 0.035 Uiso calc R 1 . .
H H23B 0.3654 0.3744 0.7489 0.035 Uiso calc R 1 . .
H H23C 0.4015 0.4425 0.7081 0.035 Uiso calc R 1 . .
C C24A 0.1903(3) 0.38074(18) 0.61482(17) 0.0240(6) Uani d . 1 . .
H H24A 0.2134 0.3379 0.5782 0.036 Uiso calc R 1 . .
H H24B 0.2455 0.4380 0.6171 0.036 Uiso calc R 1 . .
H H24C 0.1007 0.3764 0.6056 0.036 Uiso calc R 1 . .
C C25A -0.1421(3) 0.14974(19) 0.77303(15) 0.0195(6) Uani d . 1 . .
C C26A -0.0728(3) 0.1542(3) 0.83987(17) 0.0341(4) Uani d . 1 . .
H H26A -0.0281 0.1111 0.8301 0.051 Uiso calc R 1 . .
H H26B -0.1357 0.1430 0.8722 0.051 Uiso calc R 1 . .
H H26C -0.0107 0.2112 0.8596 0.051 Uiso calc R 1 . .
C C27A -0.2465(3) 0.0606(2) 0.7452(2) 0.0350(8) Uani d . 1 . .
H H27A -0.2066 0.0155 0.7392 0.053 Uiso calc R 1 . .
H H27B -0.2874 0.0553 0.7012 0.053 Uiso calc R 1 . .
H H27C -0.3111 0.0551 0.7776 0.053 Uiso calc R 1 . .
C C28A -0.2122(3) 0.2194(2) 0.78932(19) 0.0300(7) Uani d . 1 . .
H H28A -0.1500 0.2758 0.8112 0.045 Uiso calc R 1 . .
H H28B -0.2779 0.2068 0.8201 0.045 Uiso calc R 1 . .
H H28C -0.2527 0.2190 0.7469 0.045 Uiso calc R 1 . .
C C29A 0.6423(3) 0.40175(17) 0.53913(15) 0.0171(6) Uani d . 1 . .
C C30A 0.7391(3) 0.48344(18) 0.52845(19) 0.0313(8) Uani d . 1 . .
H H30A 0.7257 0.5347 0.5599 0.047 Uiso calc R 1 . .
H H30B 0.7251 0.4829 0.4814 0.047 Uiso calc R 1 . .
H H30C 0.8269 0.4838 0.5373 0.047 Uiso calc R 1 . .
C C31A 0.5041(3) 0.40935(17) 0.53201(15) 0.0194(6) Uani d . 1 . .
H H31A 0.4993 0.4615 0.5663 0.029 Uiso calc R 1 . .
H H31B 0.4410 0.3595 0.5390 0.029 Uiso calc R 1 . .
H H31C 0.4858 0.4118 0.4863 0.029 Uiso calc R 1 . .
C C32A 0.6727(3) 0.40166(19) 0.61313(16) 0.0235(7) Uani d . 1 . .
H H32A 0.6656 0.4540 0.6461 0.035 Uiso calc R 1 . .
H H32B 0.7599 0.3990 0.6184 0.035 Uiso calc R 1 . .
H H32C 0.6116 0.3519 0.6213 0.035 Uiso calc R 1 . .
C C33A 0.8967(3) 0.25655(17) 0.35688(15) 0.0168(6) Uani d . 1 . .
C C34A 0.8929(3) 0.3135(2) 0.30992(17) 0.0341(4) Uani d . 1 . .
H H34A 0.8874 0.3690 0.3381 0.051 Uiso calc R 1 . .
H H34B 0.8180 0.2848 0.2762 0.051 Uiso calc R 1 . .
H H34C 0.9710 0.3221 0.2864 0.051 Uiso calc R 1 . .
C C35A 0.9076(3) 0.16952(18) 0.31127(16) 0.0210(6) Uani d . 1 . .
H H35A 0.9085 0.1330 0.3395 0.031 Uiso calc R 1 . .
H H35B 0.9870 0.1794 0.2890 0.031 Uiso calc R 1 . .
H H35C 0.8342 0.1414 0.2765 0.031 Uiso calc R 1 . .
C C36A 1.0181(3) 0.30190(18) 0.40908(16) 0.0225(6) Uani d . 1 . .
H H36A 1.0228 0.2660 0.4373 0.034 Uiso calc R 1 . .
H H36B 1.0131 0.3571 0.4382 0.034 Uiso calc R 1 . .
H H36C 1.0947 0.3112 0.3845 0.034 Uiso calc R 1 . .
Mn Mn1B 0.81404(4) 0.14792(2) 0.05624(2) 0.01257(10) Uani d . 1 . .
Cl Cl1B 0.67345(6) 0.13879(4) 0.14576(4) 0.01833(14) Uani d . 1 . .
O O1B 0.96506(17) 0.24070(11) 0.09672(10) 0.0159(4) Uani d . 1 . .
O O2B 0.75671(18) 0.21918(12) 0.01644(10) 0.0179(4) Uani d . 1 . .
N N1B 0.8995(2) 0.06442(14) 0.07023(12) 0.0134(5) Uani d . 1 . .
N N2B 0.7023(2) 0.04165(13) -0.01512(12) 0.0137(5) Uani d . 1 . .
C C1B 1.0666(3) 0.24648(17) 0.13647(14) 0.0137(5) Uani d . 1 . .
C C2B 1.1640(3) 0.32922(17) 0.16545(14) 0.0149(6) Uani d . 1 . .
C C3B 1.2674(3) 0.33187(17) 0.20758(14) 0.0160(6) Uani d . 1 . .
H H3B 1.3296 0.3859 0.2281 0.019 Uiso calc R 1 . .
C C4B 1.2860(3) 0.25854(17) 0.22202(14) 0.0145(5) Uani d . 1 . .
C C5B 1.1941(3) 0.18003(17) 0.19211(14) 0.0148(5) Uani d . 1 . .
H H5B 1.2032 0.1306 0.2002 0.018 Uiso calc R 1 . .
C C6B 1.0843(2) 0.17193(17) 0.14869(14) 0.0135(5) Uani d . 1 . .
C C7B 1.0020(3) 0.08618(17) 0.11369(14) 0.0146(5) Uani d . 1 . .
H H7B 1.0235 0.0408 0.1228 0.018 Uiso calc R 1 . .
C C8B 0.8300(2) -0.02452(16) 0.03402(14) 0.0139(5) Uani d . 1 . .
C C9B 0.8616(3) -0.09657(17) 0.03990(15) 0.0160(6) Uani d . 1 . .
H H9B 0.9347 -0.0886 0.0686 0.019 Uiso calc R 1 . .
C C10B 0.7843(3) -0.17947(17) 0.00308(14) 0.0169(6) Uani d . 1 . .
H H10B 0.8062 -0.2274 0.0066 0.020 Uiso calc R 1 . .
C C11B 0.6740(3) -0.19231(17) -0.03922(15) 0.0170(6) Uani d . 1 . .
H H11B 0.6207 -0.2486 -0.0625 0.020 Uiso calc R 1 . .
C C12B 0.6431(3) -0.12087(17) -0.04682(14) 0.0161(6) Uani d . 1 . .
H H12B 0.5700 -0.1293 -0.0757 0.019 Uiso calc R 1 . .
C C13B 0.7222(3) -0.03696(17) -0.01096(14) 0.0148(5) Uani d . 1 . .
C C14B 0.6164(2) 0.04058(17) -0.06111(14) 0.0135(5) Uani d . 1 . .
H H14B 0.5681 -0.0137 -0.0911 0.016 Uiso calc R 1 . .
C C15B 0.5893(3) 0.11481(17) -0.06973(14) 0.0146(5) Uani d . 1 . .
C C16B 0.4907(3) 0.09798(17) -0.12289(14) 0.0156(5) Uani d . 1 . .
H H16B 0.4466 0.0406 -0.1490 0.019 Uiso calc R 1 . .
C C17B 0.4587(3) 0.16487(18) -0.13671(14) 0.0161(6) Uani d . 1 . .
C C18B 0.5239(3) 0.25035(17) -0.09345(14) 0.0157(6) Uani d . 1 . .
H H18B 0.5009 0.2958 -0.1015 0.019 Uiso calc R 1 . .
C C19B 0.6198(3) 0.27152(17) -0.03982(15) 0.0147(5) Uani d . 1 . .
C C20B 0.6577(2) 0.20141(17) -0.02949(14) 0.0149(5) Uani d . 1 . .
C C21B 1.1547(3) 0.41047(17) 0.14861(15) 0.0170(6) Uani d . 1 . .
C C22B 1.2720(3) 0.49113(17) 0.18278(16) 0.0246(7) Uani d . 1 . .
H H22D 1.3508 0.4805 0.1659 0.037 Uiso calc R 1 . .
H H22E 1.2770 0.5032 0.2323 0.037 Uiso calc R 1 . .
H H22F 1.2619 0.5403 0.1715 0.037 Uiso calc R 1 . .
C C23B 1.0298(3) 0.43111(19) 0.17463(17) 0.0238(6) Uani d . 1 . .
H H23D 1.0337 0.4440 0.2243 0.036 Uiso calc R 1 . .
H H23E 0.9548 0.3816 0.1533 0.036 Uiso calc R 1 . .
H H23F 1.0232 0.4806 0.1625 0.036 Uiso calc R 1 . .
C C24B 1.1539(3) 0.39474(17) 0.07001(15) 0.0186(6) Uani d . 1 . .
H H24D 1.2350 0.3863 0.0550 0.028 Uiso calc R 1 . .
H H24E 1.1436 0.4443 0.0595 0.028 Uiso calc R 1 . .
H H24F 1.0827 0.3437 0.0463 0.028 Uiso calc R 1 . .
C C25B 1.4080(3) 0.27108(17) 0.26781(15) 0.0162(6) Uani d . 1 . .
C C26B 1.4039(3) 0.3293(2) 0.34077(17) 0.0341(4) Uani d . 1 . .
H H26D 1.3305 0.3007 0.3612 0.051 Uiso calc R 1 . .
H H26E 1.3954 0.3834 0.3385 0.051 Uiso calc R 1 . .
H H26F 1.4832 0.3406 0.3687 0.051 Uiso calc R 1 . .
C C27B 1.5314(3) 0.31503(19) 0.23714(16) 0.0218(6) Uani d . 1 . .
H H27D 1.5355 0.2780 0.1914 0.033 Uiso calc R 1 . .
H H27E 1.6078 0.3244 0.2665 0.033 Uiso calc R 1 . .
H H27F 1.5275 0.3700 0.2345 0.033 Uiso calc R 1 . .
C C28B 1.4175(3) 0.18426(18) 0.27298(16) 0.0197(6) Uani d . 1 . .
H H28D 1.4199 0.1464 0.2273 0.030 Uiso calc R 1 . .
H H28E 1.3427 0.1572 0.2934 0.030 Uiso calc R 1 . .
H H28F 1.4957 0.1949 0.3015 0.030 Uiso calc R 1 . .
C C29B 0.6846(3) 0.36594(17) 0.00566(16) 0.0170(6) Uani d . 1 . .
C C30B 0.6189(3) 0.42843(18) -0.01036(17) 0.0229(6) Uani d . 1 . .
H H30D 0.5277 0.4100 -0.0038 0.034 Uiso calc R 1 . .
H H30E 0.6284 0.4278 -0.0577 0.034 Uiso calc R 1 . .
H H30F 0.6595 0.4865 0.0204 0.034 Uiso calc R 1 . .
C C31B 0.8295(3) 0.39528(18) -0.00812(17) 0.0241(7) Uani d . 1 . .
H H31D 0.8718 0.3561 0.0003 0.036 Uiso calc R 1 . .
H H31E 0.8719 0.4532 0.0224 0.036 Uiso calc R 1 . .
H H31F 0.8351 0.3948 -0.0556 0.036 Uiso calc R 1 . .
C C32B 0.6733(3) 0.37385(18) 0.08280(16) 0.0227(6) Uani d . 1 . .
H H32D 0.5829 0.3605 0.0915 0.034 Uiso calc R 1 . .
H H32E 0.7201 0.4323 0.1109 0.034 Uiso calc R 1 . .
H H32F 0.7097 0.3337 0.0943 0.034 Uiso calc R 1 . .
C C33B 0.3620(3) 0.15007(19) -0.19793(15) 0.0201(6) Uani d . 1 . .
C C34B 0.4377(3) 0.1670(3) -0.25857(17) 0.0341(4) Uani d . 1 . .
H H34D 0.4892 0.1282 -0.2718 0.051 Uiso calc R 1 . .
H H34E 0.4942 0.2263 -0.2448 0.051 Uiso calc R 1 . .
H H34F 0.3775 0.1573 -0.2973 0.051 Uiso calc R 1 . .
C C35B 0.2673(4) 0.0572(2) -0.2201(2) 0.0399(9) Uani d . 1 . .
H H35D 0.3149 0.0165 -0.2367 0.060 Uiso calc R 1 . .
H H35E 0.2042 0.0506 -0.2565 0.060 Uiso calc R 1 . .
H H35F 0.2231 0.0462 -0.1810 0.060 Uiso calc R 1 . .
C C36B 0.2804(3) 0.2125(2) -0.17889(17) 0.0254(7) Uani d . 1 . .
H H36D 0.2182 0.2000 -0.2175 0.038 Uiso calc R 1 . .
H H36E 0.3368 0.2716 -0.1679 0.038 Uiso calc R 1 . .
H H36F 0.2349 0.2051 -0.1393 0.038 Uiso calc R 1 . .

loop_
_atom_site_aniso_label
_atom_site_aniso_U_11
_atom_site_aniso_U_22
_atom_site_aniso_U_33
_atom_site_aniso_U_12
_atom_site_aniso_U_13
_atom_site_aniso_U_23
Mn1A 0.01029(19) 0.00976(18) 0.0144(2) 0.00330(14) 0.00419(16) 0.00183(16)
Cl1A 0.0143(3) 0.0197(3) 0.0216(4) 0.0054(2) 0.0015(3) 0.0087(3)
O1A 0.0166(9) 0.0130(9) 0.0185(10) 0.0051(7) 0.0093(8) 0.0029(8)
O2A 0.0113(9) 0.0124(9) 0.0164(10) 0.0021(7) 0.0060(8) 0.0008(7)
N1A 0.0113(10) 0.0128(10) 0.0155(12) 0.0046(8) 0.0021(9) 0.0038(9)
N2A 0.0114(10) 0.0098(10) 0.0133(11) 0.0038(8) 0.0014(9) 0.0018(8)
C1A 0.0128(13) 0.0166(13) 0.0113(13) 0.0058(10) 0.0034(10) 0.0036(10)
C2A 0.0136(12) 0.0167(13) 0.0145(13) 0.0066(10) 0.0011(11) 0.0012(11)
C3A 0.0135(13) 0.0246(14) 0.0157(14) 0.0103(11) 0.0022(11) 0.0039(11)
C4A 0.0107(12) 0.0253(14) 0.0139(14) 0.0081(11) 0.0037(11) 0.0073(11)
C5A 0.0119(12) 0.0198(13) 0.0147(14) 0.0037(10) 0.0008(11) 0.0052(11)
C6A 0.0123(12) 0.0158(13) 0.0137(13) 0.0061(10) 0.0024(11) 0.0048(11)
C7A 0.0111(12) 0.0177(13) 0.0169(14) 0.0046(10) 0.0014(11) 0.0058(11)
C8A 0.0115(12) 0.0146(12) 0.0130(13) 0.0039(10) -0.0009(10) 0.0039(10)
C9A 0.0087(12) 0.0190(13) 0.0166(14) 0.0013(10) 0.0009(11) 0.0064(11)
C10A 0.0182(14) 0.0131(12) 0.0211(15) 0.0026(10) -0.0015(11) 0.0078(11)
C11A 0.0207(14) 0.0111(12) 0.0178(14) 0.0066(10) -0.0014(11) -0.0005(10)
C12A 0.0135(13) 0.0152(13) 0.0183(14) 0.0047(10) 0.0009(11) 0.0043(11)
C13A 0.0112(12) 0.0117(12) 0.0113(13) 0.0033(9) 0.0008(10) 0.0023(10)
C14A 0.0083(12) 0.0124(12) 0.0150(13) 0.0044(9) 0.0010(10) 0.0001(10)
C15A 0.0106(12) 0.0108(12) 0.0154(13) 0.0031(10) -0.0001(10) 0.0013(10)
C16A 0.0113(12) 0.0160(12) 0.0116(13) 0.0057(10) 0.0024(10) 0.0025(10)
C17A 0.0116(12) 0.0173(13) 0.0146(13) 0.0050(10) 0.0031(10) 0.0054(10)
C18A 0.0137(12) 0.0110(12) 0.0169(13) -0.0005(10) 0.0016(11) 0.0054(10)
C19A 0.0124(12) 0.0135(12) 0.0166(14) 0.0045(10) 0.0021(11) 0.0032(11)
C20A 0.0106(12) 0.0146(12) 0.0137(13) 0.0056(10) 0.0009(10) 0.0043(10)
C21A 0.0226(15) 0.0139(13) 0.0216(15) 0.0076(11) 0.0082(12) 0.0014(11)
C22A 0.0351(18) 0.0195(15) 0.039(2) 0.0091(13) 0.0176(16) -0.0001(14)
C23A 0.0228(15) 0.0180(14) 0.0227(16) 0.0022(11) 0.0012(13) 0.0002(12)
C24A 0.0231(15) 0.0192(14) 0.0295(17) 0.0058(12) 0.0025(13) 0.0082(13)
C25A 0.0124(13) 0.0319(15) 0.0176(15) 0.0092(11) 0.0075(12) 0.0104(13)
C26A 0.0249(8) 0.0606(11) 0.0232(8) 0.0190(8) 0.0054(8) 0.0165(9)
C27A 0.0336(18) 0.0309(17) 0.043(2) 0.0093(14) 0.0251(16) 0.0162(16)
C28A 0.0257(16) 0.0282(16) 0.0359(19) 0.0105(13) 0.0148(15) 0.0076(15)
C29A 0.0164(13) 0.0121(12) 0.0199(14) 0.0022(10) 0.0023(11) 0.0031(11)
C30A 0.0295(17) 0.0122(13) 0.047(2) 0.0046(12) 0.0157(15) 0.0042(14)
C31A 0.0235(15) 0.0129(13) 0.0221(15) 0.0089(11) 0.0046(12) 0.0031(11)
C32A 0.0228(15) 0.0215(14) 0.0234(16) 0.0115(12) -0.0036(13) -0.0016(12)
C33A 0.0141(13) 0.0183(13) 0.0194(14) 0.0056(10) 0.0069(11) 0.0074(11)
C34A 0.0249(8) 0.0606(11) 0.0232(8) 0.0190(8) 0.0054(8) 0.0165(9)
C35A 0.0173(14) 0.0215(14) 0.0202(15) 0.0059(11) 0.0088(12) 0.0010(12)
C36A 0.0153(14) 0.0200(14) 0.0279(16) 0.0038(11) 0.0029(12) 0.0029(12)
Mn1B 0.01071(19) 0.01110(19) 0.0154(2) 0.00394(15) -0.00031(17) 0.00292(16)
Cl1B 0.0148(3) 0.0195(3) 0.0186(3) 0.0058(2) 0.0037(3) 0.0023(3)
O1B 0.0118(9) 0.0131(9) 0.0221(10) 0.0036(7) -0.0008(8) 0.0047(8)
O2B 0.0177(10) 0.0150(9) 0.0204(11) 0.0049(8) -0.0052(8) 0.0048(8)
N1B 0.0120(11) 0.0129(10) 0.0149(11) 0.0042(8) 0.0023(9) 0.0036(9)
N2B 0.0121(10) 0.0129(10) 0.0168(12) 0.0054(8) 0.0034(9) 0.0041(9)
C1B 0.0136(13) 0.0147(12) 0.0131(13) 0.0069(10) 0.0023(11) 0.0023(10)
C2B 0.0154(13) 0.0146(13) 0.0146(13) 0.0073(10) 0.0027(11) 0.0021(11)
C3B 0.0152(13) 0.0148(12) 0.0156(14) 0.0040(10) 0.0029(11) 0.0020(10)
C4B 0.0136(12) 0.0185(13) 0.0118(13) 0.0067(10) 0.0027(10) 0.0038(10)
C5B 0.0156(13) 0.0181(13) 0.0149(14) 0.0092(10) 0.0055(11) 0.0071(11)
C6B 0.0094(12) 0.0165(13) 0.0145(13) 0.0029(10) 0.0037(10) 0.0056(11)
C7B 0.0147(13) 0.0156(13) 0.0171(14) 0.0074(10) 0.0066(11) 0.0075(11)
C8B 0.0118(12) 0.0145(12) 0.0137(13) 0.0035(10) 0.0033(10) 0.0025(10)
C9B 0.0166(13) 0.0146(13) 0.0172(14) 0.0066(10) 0.0010(11) 0.0036(11)
C10B 0.0212(14) 0.0144(13) 0.0172(14) 0.0085(11) 0.0049(11) 0.0053(11)
C11B 0.0178(13) 0.0142(12) 0.0182(14) 0.0048(10) 0.0063(11) 0.0040(11)
C12B 0.0136(13) 0.0173(13) 0.0135(13) 0.0041(10) 0.0040(11) -0.0004(11)
C13B 0.0137(13) 0.0157(12) 0.0167(14) 0.0064(10) 0.0058(11) 0.0056(10)
C14B 0.0134(12) 0.0150(12) 0.0107(13) 0.0049(10) 0.0025(10) 0.0016(10)
C15B 0.0131(13) 0.0180(13) 0.0117(13) 0.0047(10) 0.0016(11) 0.0036(11)
C16B 0.0134(13) 0.0172(13) 0.0135(13) 0.0051(10) 0.0026(11) 0.0008(11)
C17B 0.0136(13) 0.0237(14) 0.0128(13) 0.0095(11) 0.0045(11) 0.0047(11)
C18B 0.0155(13) 0.0190(13) 0.0176(14) 0.0106(11) 0.0060(11) 0.0080(11)
C19B 0.0138(13) 0.0164(13) 0.0152(14) 0.0064(10) 0.0033(11) 0.0053(11)
C20B 0.0101(12) 0.0208(13) 0.0142(14) 0.0054(10) 0.0028(11) 0.0058(11)
C21B 0.0199(14) 0.0118(12) 0.0205(14) 0.0065(10) 0.0002(11) 0.0052(11)
C22B 0.0305(16) 0.0140(13) 0.0251(16) 0.0037(12) -0.0059(13) 0.0032(12)
C23B 0.0282(16) 0.0189(14) 0.0274(16) 0.0134(12) 0.0059(13) 0.0055(12)
C24B 0.0204(14) 0.0139(13) 0.0217(15) 0.0043(10) 0.0007(12) 0.0069(11)
C25B 0.0133(13) 0.0185(13) 0.0168(14) 0.0068(10) -0.0014(11) 0.0037(11)
C26B 0.0249(8) 0.0606(11) 0.0232(8) 0.0190(8) 0.0054(8) 0.0165(9)
C27B 0.0138(13) 0.0247(15) 0.0269(16) 0.0054(11) 0.0007(12) 0.0088(12)
C28B 0.0138(13) 0.0227(14) 0.0219(15) 0.0066(11) -0.0025(12) 0.0050(12)
C29B 0.0151(13) 0.0150(13) 0.0222(15) 0.0061(10) -0.0005(11) 0.0062(11)
C30B 0.0221(15) 0.0182(14) 0.0290(17) 0.0062(11) -0.0012(13) 0.0083(12)
C31B 0.0194(14) 0.0200(14) 0.0332(18) 0.0042(11) -0.0012(13) 0.0107(13)
C32B 0.0262(15) 0.0181(14) 0.0223(16) 0.0078(12) 0.0004(13) 0.0032(12)
C33B 0.0164(14) 0.0296(15) 0.0172(15) 0.0117(12) 0.0001(12) 0.0068(12)
C34B 0.0249(8) 0.0606(11) 0.0232(8) 0.0190(8) 0.0054(8) 0.0165(9)
C35B 0.041(2) 0.0268(17) 0.045(2) 0.0068(15) -0.0263(18) 0.0041(16)
C36B 0.0183(14) 0.0331(16) 0.0287(17) 0.0125(13) -0.0041(13) 0.0108(14)

loop_
_atom_type_symbol
_atom_type_description
_atom_type_scat_dispersion_real
_atom_type_scat_dispersion_imag
_atom_type_scat_source
C C 0.0033 0.0016 'International Tables Vol C Tables 4.2.6.8 and 6.1.1.4'
H H 0.0000 0.0000 'International Tables Vol C Tables 4.2.6.8 and 6.1.1.4'
Cl Cl 0.1484 0.1585 'International Tables Vol C Tables 4.2.6.8 and 6.1.1.4'
Mn Mn 0.3368 0.7283 'International Tables Vol C Tables 4.2.6.8 and 6.1.1.4'
N N 0.0061 0.0033 'International Tables Vol C Tables 4.2.6.8 and 6.1.1.4'
O O 0.0106 0.0060 'International Tables Vol C Tables 4.2.6.8 and 6.1.1.4'

loop_
_geom_angle_atom_site_label_1
_geom_angle_atom_site_label_2
_geom_angle_atom_site_label_3
_geom_angle_site_symmetry_1
_geom_angle_site_symmetry_3
_geom_angle
_geom_angle_publ_flag
O1A Mn1A O2A . . 90.39(8) ?
O1A Mn1A N2A . . 162.68(9) ?
O2A Mn1A N2A . . 89.72(8) ?
O1A Mn1A N1A . . 90.80(9) ?
O2A Mn1A N1A . . 155.86(9) ?
N2A Mn1A N1A . . 82.16(9) ?
O1A Mn1A Cl1A . . 101.53(6) ?
O2A Mn1A Cl1A . . 104.82(6) ?
N2A Mn1A Cl1A . . 95.17(7) ?
N1A Mn1A Cl1A . . 98.55(7) ?
C1A O1A Mn1A . . 132.19(17) ?
C20A O2A Mn1A . . 129.94(16) ?
C7A N1A C8A . . 121.7(2) ?
C7A N1A Mn1A . . 125.27(18) ?
C8A N1A Mn1A . . 113.01(17) ?
C14A N2A C13A . . 122.8(2) ?
C14A N2A Mn1A . . 123.68(17) ?
C13A N2A Mn1A . . 113.18(16) ?
O1A C1A C2A . . 119.8(2) ?
O1A C1A C6A . . 121.9(2) ?
C2A C1A C6A . . 118.3(2) ?
C3A C2A C1A . . 117.5(2) ?
C3A C2A C21A . . 122.1(2) ?
C1A C2A C21A . . 120.4(2) ?
C2A C3A C4A . . 125.3(3) ?
C2A C3A H3A . . 117.3 ?
C4A C3A H3A . . 117.3 ?
C5A C4A C3A . . 116.6(3) ?
C5A C4A C25A . . 122.0(3) ?
C3A C4A C25A . . 121.3(2) ?
C4A C5A C6A . . 121.3(3) ?
C4A C5A H5A . . 119.3 ?
C6A C5A H5A . . 119.3 ?
C5A C6A C7A . . 116.4(2) ?
C5A C6A C1A . . 121.0(2) ?
C7A C6A C1A . . 122.6(3) ?
N1A C7A C6A . . 126.5(3) ?
N1A C7A H7A . . 116.8 ?
C6A C7A H7A . . 116.8 ?
C13A C8A C9A . . 120.5(2) ?
C13A C8A N1A . . 114.9(2) ?
C9A C8A N1A . . 124.5(2) ?
C10A C9A C8A . . 118.9(3) ?
C10A C9A H9A . . 120.6 ?
C8A C9A H9A . . 120.6 ?
C9A C10A C11A . . 121.1(2) ?
C9A C10A H10A . . 119.5 ?
C11A C10A H10A . . 119.5 ?
C12A C11A C10A . . 120.4(2) ?
C12A C11A H11A . . 119.8 ?
C10A C11A H11A . . 119.8 ?
C11A C12A C13A . . 119.3(3) ?
C11A C12A H12A . . 120.3 ?
C13A C12A H12A . . 120.3 ?
C8A C13A C12A . . 119.8(2) ?
C8A C13A N2A . . 115.4(2) ?
C12A C13A N2A . . 124.8(2) ?
N2A C14A C15A . . 127.1(2) ?
N2A C14A H14A . . 116.5 ?
C15A C14A H14A . . 116.5 ?
C20A C15A C16A . . 120.3(2) ?
C20A C15A C14A . . 121.7(2) ?
C16A C15A C14A . . 117.8(2) ?
C17A C16A C15A . . 121.9(2) ?
C17A C16A H16A . . 119.1 ?
C15A C16A H16A . . 119.1 ?
C16A C17A C18A . . 116.2(2) ?
C16A C17A C33A . . 124.4(2) ?
C18A C17A C33A . . 119.4(2) ?
C19A C18A C17A . . 125.4(2) ?
C19A C18A H18A . . 117.3 ?
C17A C18A H18A . . 117.3 ?
C18A C19A C20A . . 117.6(2) ?
C18A C19A C29A . . 121.7(2) ?
C20A C19A C29A . . 120.6(2) ?
O2A C20A C15A . . 121.5(2) ?
O2A C20A C19A . . 119.8(2) ?
C15A C20A C19A . . 118.6(2) ?
C22A C21A C23A . . 107.9(2) ?
C22A C21A C24A . . 107.2(2) ?
C23A C21A C24A . . 110.0(3) ?
C22A C21A C2A . . 111.3(2) ?
C23A C21A C2A . . 110.0(2) ?
C24A C21A C2A . . 110.5(2) ?
C21A C22A H22A . . 109.5 ?
C21A C22A H22B . . 109.5 ?
H22A C22A H22B . . 109.5 ?
C21A C22A H22C . . 109.5 ?
H22A C22A H22C . . 109.5 ?
H22B C22A H22C . . 109.5 ?
C21A C23A H23A . . 109.5 ?
C21A C23A H23B . . 109.5 ?
H23A C23A H23B . . 109.5 ?
C21A C23A H23C . . 109.5 ?
H23A C23A H23C . . 109.5 ?
H23B C23A H23C . . 109.5 ?
C21A C24A H24A . . 109.5 ?
C21A C24A H24B . . 109.5 ?
H24A C24A H24B . . 109.5 ?
C21A C24A H24C . . 109.5 ?
H24A C24A H24C . . 109.5 ?
H24B C24A H24C . . 109.5 ?
C26A C25A C27A . . 108.5(3) ?
C26A C25A C28A . . 108.9(3) ?
C27A C25A C28A . . 107.5(2) ?
C26A C25A C4A . . 109.4(2) ?
C27A C25A C4A . . 111.6(2) ?
C28A C25A C4A . . 110.9(2) ?
C25A C26A H26A . . 109.5 ?
C25A C26A H26B . . 109.5 ?
H26A C26A H26B . . 109.5 ?
C25A C26A H26C . . 109.5 ?
H26A C26A H26C . . 109.5 ?
H26B C26A H26C . . 109.5 ?
C25A C27A H27A . . 109.5 ?
C25A C27A H27B . . 109.5 ?
H27A C27A H27B . . 109.5 ?
C25A C27A H27C . . 109.5 ?
H27A C27A H27C . . 109.5 ?
H27B C27A H27C . . 109.5 ?
C25A C28A H28A . . 109.5 ?
C25A C28A H28B . . 109.5 ?
H28A C28A H28B . . 109.5 ?
C25A C28A H28C . . 109.5 ?
H28A C28A H28C . . 109.5 ?
H28B C28A H28C . . 109.5 ?
C32A C29A C30A . . 108.2(2) ?
C32A C29A C19A . . 109.4(2) ?
C30A C29A C19A . . 111.4(2) ?
C32A C29A C31A . . 109.1(2) ?
C30A C29A C31A . . 107.3(2) ?
C19A C29A C31A . . 111.4(2) ?
C29A C30A H30A . . 109.5 ?
C29A C30A H30B . . 109.5 ?
H30A C30A H30B . . 109.5 ?
C29A C30A H30C . . 109.5 ?
H30A C30A H30C . . 109.5 ?
H30B C30A H30C . . 109.5 ?
C29A C31A H31A . . 109.5 ?
C29A C31A H31B . . 109.5 ?
H31A C31A H31B . . 109.5 ?
C29A C31A H31C . . 109.5 ?
H31A C31A H31C . . 109.5 ?
H31B C31A H31C . . 109.5 ?
C29A C32A H32A . . 109.5 ?
C29A C32A H32B . . 109.5 ?
H32A C32A H32B . . 109.5 ?
C29A C32A H32C . . 109.5 ?
H32A C32A H32C . . 109.5 ?
H32B C32A H32C . . 109.5 ?
C35A C33A C36A . . 108.3(2) ?
C35A C33A C17A . . 112.1(2) ?
C36A C33A C17A . . 108.9(2) ?
C35A C33A C34A . . 108.5(3) ?
C36A C33A C34A . . 109.0(2) ?
C17A C33A C34A . . 110.0(2) ?
C33A C34A H34A . . 109.5 ?
C33A C34A H34B . . 109.5 ?
H34A C34A H34B . . 109.5 ?
C33A C34A H34C . . 109.5 ?
H34A C34A H34C . . 109.5 ?
H34B C34A H34C . . 109.5 ?
C33A C35A H35A . . 109.5 ?
C33A C35A H35B . . 109.5 ?
H35A C35A H35B . . 109.5 ?
C33A C35A H35C . . 109.5 ?
H35A C35A H35C . . 109.5 ?
H35B C35A H35C . . 109.5 ?
C33A C36A H36A . . 109.5 ?
C33A C36A H36B . . 109.5 ?
H36A C36A H36B . . 109.5 ?
C33A C36A H36C . . 109.5 ?
H36A C36A H36C . . 109.5 ?
H36B C36A H36C . . 109.5 ?
O1B Mn1B O2B . . 89.77(8) ?
O1B Mn1B N2B . . 157.14(9) ?
O2B Mn1B N2B . . 91.08(8) ?
O1B Mn1B N1B . . 90.30(8) ?
O2B Mn1B N1B . . 161.87(9) ?
N2B Mn1B N1B . . 81.95(9) ?
O1B Mn1B Cl1B . . 106.37(7) ?
O2B Mn1B Cl1B . . 101.50(7) ?
N2B Mn1B Cl1B . . 95.83(7) ?
N1B Mn1B Cl1B . . 95.87(7) ?
C1B O1B Mn1B . . 131.46(16) ?
C20B O2B Mn1B . . 131.52(17) ?
C7B N1B C8B . . 121.7(2) ?
C7B N1B Mn1B . . 124.13(18) ?
C8B N1B Mn1B . . 113.81(16) ?
C14B N2B C13B . . 121.8(2) ?
C14B N2B Mn1B . . 124.98(17) ?
C13B N2B Mn1B . . 113.23(17) ?
O1B C1B C6B . . 121.7(2) ?
O1B C1B C2B . . 119.1(2) ?
C6B C1B C2B . . 119.1(2) ?
C3B C2B C1B . . 116.8(2) ?
C3B C2B C21B . . 122.3(2) ?
C1B C2B C21B . . 120.9(2) ?
C2B C3B C4B . . 125.2(2) ?
C2B C3B H3B . . 117.4 ?
C4B C3B H3B . . 117.4 ?
C5B C4B C3B . . 116.9(2) ?
C5B C4B C25B . . 123.7(2) ?
C3B C4B C25B . . 119.3(2) ?
C4B C5B C6B . . 121.3(2) ?
C4B C5B H5B . . 119.3 ?
C6B C5B H5B . . 119.3 ?
C7B C6B C1B . . 122.2(2) ?
C7B C6B C5B . . 117.0(2) ?
C1B C6B C5B . . 120.6(2) ?
N1B C7B C6B . . 126.7(2) ?
N1B C7B H7B . . 116.6 ?
C6B C7B H7B . . 116.6 ?
C9B C8B C13B . . 119.8(2) ?
C9B C8B N1B . . 125.6(2) ?
C13B C8B N1B . . 114.6(2) ?
C10B C9B C8B . . 119.8(2) ?
C10B C9B H9B . . 120.1 ?
C8B C9B H9B . . 120.1 ?
C9B C10B C11B . . 120.7(2) ?
C9B C10B H10B . . 119.6 ?
C11B C10B H10B . . 119.6 ?
C10B C11B C12B . . 120.0(2) ?
C10B C11B H11B . . 120.0 ?
C12B C11B H11B . . 120.0 ?
C13B C12B C11B . . 119.6(3) ?
C13B C12B H12B . . 120.2 ?
C11B C12B H12B . . 120.2 ?
C12B C13B C8B . . 120.0(2) ?
C12B C13B N2B . . 125.1(2) ?
C8B C13B N2B . . 114.9(2) ?
N2B C14B C15B . . 126.2(2) ?
N2B C14B H14B . . 116.9 ?
C15B C14B H14B . . 116.9 ?
C20B C15B C16B . . 120.4(2) ?
C20B C15B C14B . . 123.2(2) ?
C16B C15B C14B . . 116.4(2) ?
C17B C16B C15B . . 121.3(2) ?
C17B C16B H16B . . 119.4 ?
C15B C16B H16B . . 119.4 ?
C16B C17B C18B . . 117.1(2) ?
C16B C17B C33B . . 122.9(2) ?
C18B C17B C33B . . 120.0(2) ?
C19B C18B C17B . . 124.7(2) ?
C19B C18B H18B . . 117.7 ?
C17B C18B H18B . . 117.7 ?
C18B C19B C20B . . 117.2(2) ?
C18B C19B C29B . . 121.6(2) ?
C20B C19B C29B . . 121.3(2) ?
O2B C20B C15B . . 121.5(2) ?
O2B C20B C19B . . 119.3(2) ?
C15B C20B C19B . . 119.2(2) ?
C22B C21B C24B . . 106.5(2) ?
C22B C21B C2B . . 112.2(2) ?
C24B C21B C2B . . 109.8(2) ?
C22B C21B C23B . . 108.0(2) ?
C24B C21B C23B . . 110.2(2) ?
C2B C21B C23B . . 110.0(2) ?
C21B C22B H22D . . 109.5 ?
C21B C22B H22E . . 109.5 ?
H22D C22B H22E . . 109.5 ?
C21B C22B H22F . . 109.5 ?
H22D C22B H22F . . 109.5 ?
H22E C22B H22F . . 109.5 ?
C21B C23B H23D . . 109.5 ?
C21B C23B H23E . . 109.5 ?
H23D C23B H23E . . 109.5 ?
C21B C23B H23F . . 109.5 ?
H23D C23B H23F . . 109.5 ?
H23E C23B H23F . . 109.5 ?
C21B C24B H24D . . 109.5 ?
C21B C24B H24E . . 109.5 ?
H24D C24B H24E . . 109.5 ?
C21B C24B H24F . . 109.5 ?
H24D C24B H24F . . 109.5 ?
H24E C24B H24F . . 109.5 ?
C26B C25B C4B . . 109.3(2) ?
C26B C25B C28B . . 108.2(2) ?
C4B C25B C28B . . 112.1(2) ?
C26B C25B C27B . . 109.1(2) ?
C4B C25B C27B . . 109.4(2) ?
C28B C25B C27B . . 108.6(2) ?
C25B C26B H26D . . 109.5 ?
C25B C26B H26E . . 109.5 ?
H26D C26B H26E . . 109.5 ?
C25B C26B H26F . . 109.5 ?
H26D C26B H26F . . 109.5 ?
H26E C26B H26F . . 109.5 ?
C25B C27B H27D . . 109.5 ?
C25B C27B H27E . . 109.5 ?
H27D C27B H27E . . 109.5 ?
C25B C27B H27F . . 109.5 ?
H27D C27B H27F . . 109.5 ?
H27E C27B H27F . . 109.5 ?
C25B C28B H28D . . 109.5 ?
C25B C28B H28E . . 109.5 ?
H28D C28B H28E . . 109.5 ?
C25B C28B H28F . . 109.5 ?
H28D C28B H28F . . 109.5 ?
H28E C28B H28F . . 109.5 ?
C19B C29B C32B . . 110.3(2) ?
C19B C29B C30B . . 111.8(2) ?
C32B C29B C30B . . 107.0(2) ?
C19B C29B C31B . . 109.2(2) ?
C32B C29B C31B . . 110.3(2) ?
C30B C29B C31B . . 108.1(2) ?
C29B C30B H30D . . 109.5 ?
C29B C30B H30E . . 109.5 ?
H30D C30B H30E . . 109.5 ?
C29B C30B H30F . . 109.5 ?
H30D C30B H30F . . 109.5 ?
H30E C30B H30F . . 109.5 ?
C29B C31B H31D . . 109.5 ?
C29B C31B H31E . . 109.5 ?
H31D C31B H31E . . 109.5 ?
C29B C31B H31F . . 109.5 ?
H31D C31B H31F . . 109.5 ?
H31E C31B H31F . . 109.5 ?
C29B C32B H32D . . 109.5 ?
C29B C32B H32E . . 109.5 ?
H32D C32B H32E . . 109.5 ?
C29B C32B H32F . . 109.5 ?
H32D C32B H32F . . 109.5 ?
H32E C32B H32F . . 109.5 ?
C34B C33B C35B . . 110.1(3) ?
C34B C33B C17B . . 109.1(2) ?
C35B C33B C17B . . 110.9(2) ?
C34B C33B C36B . . 107.8(3) ?
C35B C33B C36B . . 107.4(3) ?
C17B C33B C36B . . 111.4(2) ?
C33B C34B H34D . . 109.5 ?
C33B C34B H34E . . 109.5 ?
H34D C34B H34E . . 109.5 ?
C33B C34B H34F . . 109.5 ?
H34D C34B H34F . . 109.5 ?
H34E C34B H34F . . 109.5 ?
C33B C35B H35D . . 109.5 ?
C33B C35B H35E . . 109.5 ?
H35D C35B H35E . . 109.5 ?
C33B C35B H35F . . 109.5 ?
H35D C35B H35F . . 109.5 ?
H35E C35B H35F . . 109.5 ?
C33B C36B H36D . . 109.5 ?
C33B C36B H36E . . 109.5 ?
H36D C36B H36E . . 109.5 ?
C33B C36B H36F . . 109.5 ?
H36D C36B H36F . . 109.5 ?
H36E C36B H36F . . 109.5 ?

loop_
_geom_bond_atom_site_label_1
_geom_bond_atom_site_label_2
_geom_bond_site_symmetry_2
_geom_bond_distance
_geom_bond_publ_flag
Mn1A O1A . 1.8660(19) ?
Mn1A O2A . 1.8706(18) ?
Mn1A N2A . 1.980(2) ?
Mn1A N1A . 1.991(2) ?
Mn1A Cl1A . 2.3671(8) ?
O1A C1A . 1.320(3) ?
O2A C20A . 1.319(3) ?
N1A C7A . 1.305(4) ?
N1A C8A . 1.429(3) ?
N2A C14A . 1.309(3) ?
N2A C13A . 1.431(3) ?
C1A C2A . 1.421(4) ?
C1A C6A . 1.423(4) ?
C2A C3A . 1.387(4) ?
C2A C21A . 1.546(4) ?
C3A C4A . 1.413(4) ?
C3A H3A . 0.9300 ?
C4A C5A . 1.366(4) ?
C4A C25A . 1.542(4) ?
C5A C6A . 1.419(4) ?
C5A H5A . 0.9300 ?
C6A C7A . 1.422(4) ?
C7A H7A . 0.9300 ?
C8A C13A . 1.393(4) ?
C8A C9A . 1.400(3) ?
C9A C10A . 1.373(4) ?
C9A H9A . 0.9300 ?
C10A C11A . 1.388(4) ?
C10A H10A . 0.9300 ?
C11A C12A . 1.387(4) ?
C11A H11A . 0.9300 ?
C12A C13A . 1.395(4) ?
C12A H12A . 0.9300 ?
C14A C15A . 1.421(3) ?
C14A H14A . 0.9300 ?
C15A C20A . 1.417(3) ?
C15A C16A . 1.418(4) ?
C16A C17A . 1.373(4) ?
C16A H16A . 0.9300 ?
C17A C18A . 1.411(4) ?
C17A C33A . 1.531(4) ?
C18A C19A . 1.378(4) ?
C18A H18A . 0.9300 ?
C19A C20A . 1.429(4) ?
C19A C29A . 1.537(4) ?
C21A C22A . 1.533(4) ?
C21A C23A . 1.537(4) ?
C21A C24A . 1.541(4) ?
C22A H22A . 0.9600 ?
C22A H22B . 0.9600 ?
C22A H22C . 0.9600 ?
C23A H23A . 0.9600 ?
C23A H23B . 0.9600 ?
C23A H23C . 0.9600 ?
C24A H24A . 0.9600 ?
C24A H24B . 0.9600 ?
C24A H24C . 0.9600 ?
C25A C26A . 1.515(4) ?
C25A C27A . 1.529(4) ?
C25A C28A . 1.536(4) ?
C26A H26A . 0.9600 ?
C26A H26B . 0.9600 ?
C26A H26C . 0.9600 ?
C27A H27A . 0.9600 ?
C27A H27B . 0.9600 ?
C27A H27C . 0.9600 ?
C28A H28A . 0.9600 ?
C28A H28B . 0.9600 ?
C28A H28C . 0.9600 ?
C29A C32A . 1.533(4) ?
C29A C30A . 1.537(4) ?
C29A C31A . 1.542(4) ?
C30A H30A . 0.9600 ?
C30A H30B . 0.9600 ?
C30A H30C . 0.9600 ?
C31A H31A . 0.9600 ?
C31A H31B . 0.9600 ?
C31A H31C . 0.9600 ?
C32A H32A . 0.9600 ?
C32A H32B . 0.9600 ?
C32A H32C . 0.9600 ?
C33A C35A . 1.523(4) ?
C33A C36A . 1.527(4) ?
C33A C34A . 1.550(4) ?
C34A H34A . 0.9600 ?
C34A H34B . 0.9600 ?
C34A H34C . 0.9600 ?
C35A H35A . 0.9600 ?
C35A H35B . 0.9600 ?
C35A H35C . 0.9600 ?
C36A H36A . 0.9600 ?
C36A H36B . 0.9600 ?
C36A H36C . 0.9600 ?
Mn1B O1B . 1.8682(18) ?
Mn1B O2B . 1.8710(19) ?
Mn1B N2B . 1.981(2) ?
Mn1B N1B . 1.982(2) ?
Mn1B Cl1B . 2.3714(8) ?
O1B C1B . 1.319(3) ?
O2B C20B . 1.316(3) ?
N1B C7B . 1.300(3) ?
N1B C8B . 1.425(3) ?
N2B C14B . 1.305(3) ?
N2B C13B . 1.433(3) ?
C1B C6B . 1.419(4) ?
C1B C2B . 1.427(4) ?
C2B C3B . 1.383(4) ?
C2B C21B . 1.540(4) ?
C3B C4B . 1.423(4) ?
C3B H3B . 0.9300 ?
C4B C5B . 1.358(4) ?
C4B C25B . 1.532(4) ?
C5B C6B . 1.421(4) ?
C5B H5B . 0.9300 ?
C6B C7B . 1.418(4) ?
C7B H7B . 0.9300 ?
C8B C9B . 1.395(4) ?
C8B C13B . 1.400(4) ?
C9B C10B . 1.376(4) ?
C9B H9B . 0.9300 ?
C10B C11B . 1.387(4) ?
C10B H10B . 0.9300 ?
C11B C12B . 1.393(4) ?
C11B H11B . 0.9300 ?
C12B C13B . 1.389(4) ?
C12B H12B . 0.9300 ?
C14B C15B . 1.427(4) ?
C14B H14B . 0.9300 ?
C15B C20B . 1.412(4) ?
C15B C16B . 1.415(4) ?
C16B C17B . 1.376(4) ?
C16B H16B . 0.9300 ?
C17B C18B . 1.410(4) ?
C17B C33B . 1.530(4) ?
C18B C19B . 1.385(4) ?
C18B H18B . 0.9300 ?
C19B C20B . 1.431(4) ?
C19B C29B . 1.530(4) ?
C21B C22B . 1.531(4) ?
C21B C24B . 1.532(4) ?
C21B C23B . 1.542(4) ?
C22B H22D . 0.9600 ?
C22B H22E . 0.9600 ?
C22B H22F . 0.9600 ?
C23B H23D . 0.9600 ?
C23B H23E . 0.9600 ?
C23B H23F . 0.9600 ?
C24B H24D . 0.9600 ?
C24B H24E . 0.9600 ?
C24B H24F . 0.9600 ?
C25B C26B . 1.519(4) ?
C25B C28B . 1.535(4) ?
C25B C27B . 1.546(4) ?
C26B H26D . 0.9600 ?
C26B H26E . 0.9600 ?
C26B H26F . 0.9600 ?
C27B H27D . 0.9600 ?
C27B H27E . 0.9600 ?
C27B H27F . 0.9600 ?
C28B H28D . 0.9600 ?
C28B H28E . 0.9600 ?
C28B H28F . 0.9600 ?
C29B C32B . 1.534(4) ?
C29B C30B . 1.539(4) ?
C29B C31B . 1.543(4) ?
C30B H30D . 0.9600 ?
C30B H30E . 0.9600 ?
C30B H30F . 0.9600 ?
C31B H31D . 0.9600 ?
C31B H31E . 0.9600 ?
C31B H31F . 0.9600 ?
C32B H32D . 0.9600 ?
C32B H32E . 0.9600 ?
C32B H32F . 0.9600 ?
C33B C34B . 1.524(4) ?
C33B C35B . 1.527(4) ?
C33B C36B . 1.531(4) ?
C34B H34D . 0.9600 ?
C34B H34E . 0.9600 ?
C34B H34F . 0.9600 ?
C35B H35D . 0.9600 ?
C35B H35E . 0.9600 ?
C35B H35F . 0.9600 ?
C36B H36D . 0.9600 ?
C36B H36E . 0.9600 ?
C36B H36F . 0.9600 ?

loop_
_geom_hbond_atom_site_label_D
_geom_hbond_atom_site_label_H
_geom_hbond_atom_site_label_A
_geom_hbond_site_symmetry_A
_geom_hbond_distance_DH
_geom_hbond_distance_HA
_geom_hbond_distance_DA
_geom_hbond_angle_DHA
_geom_hbond_publ_flag
C7A H7A Cl1A 2_556 0.93 2.81 3.648(3) 151 yes
C23A H23A O1A . 0.96 2.32 2.963(4) 124 yes
C24A H24A O1A . 0.96 2.38 3.021(4) 124 yes
C31A H31B O2A . 0.96 2.25 2.914(3) 125 yes
C32A H32C O2A . 0.96 2.46 3.079(4) 122 yes
C14B H14B Cl1B 2_655 0.93 2.79 3.624(3) 150 yes
C23B H23E O1B . 0.96 2.35 2.994(4) 124 yes
C24B H24F O1B . 0.96 2.33 2.982(4) 125 yes
C31B H31D O2B . 0.96 2.40 3.035(4) 124 yes
C32B H32F O2B . 0.96 2.29 2.957(4) 126 yes
C28A H28B Cg1 1_456 0.96 2.70 3.658(4) 174 y
C36B H36D Cg2 1_554 0.96 2.64 3.597(4) 174 y

loop_
_geom_torsion_atom_site_label_1
_geom_torsion_atom_site_label_2
_geom_torsion_atom_site_label_3
_geom_torsion_atom_site_label_4
_geom_torsion_site_symmetry_1
_geom_torsion_site_symmetry_2
_geom_torsion_site_symmetry_3
_geom_torsion_site_symmetry_4
_geom_torsion
_geom_torsion_publ_flag
O2A Mn1A O1A C1A . . . . -165.9(2) ?
N2A Mn1A O1A C1A . . . . -75.6(4) ?
N1A Mn1A O1A C1A . . . . -10.0(2) ?
Cl1A Mn1A O1A C1A . . . . 88.9(2) ?
O1A Mn1A O2A C20A . . . . -168.5(2) ?
N2A Mn1A O2A C20A . . . . 28.8(2) ?
N1A Mn1A O2A C20A . . . . 98.7(3) ?
Cl1A Mn1A O2A C20A . . . . -66.5(2) ?
O1A Mn1A N1A C7A . . . . 6.3(2) ?
O2A Mn1A N1A C7A . . . . 99.0(3) ?
N2A Mn1A N1A C7A . . . . 170.4(2) ?
Cl1A Mn1A N1A C7A . . . . -95.5(2) ?
O1A Mn1A N1A C8A . . . . -174.62(17) ?
O2A Mn1A N1A C8A . . . . -81.9(3) ?
N2A Mn1A N1A C8A . . . . -10.50(17) ?
Cl1A Mn1A N1A C8A . . . . 83.59(16) ?
O1A Mn1A N2A C14A . . . . -110.8(3) ?
O2A Mn1A N2A C14A . . . . -20.4(2) ?
N1A Mn1A N2A C14A . . . . -177.6(2) ?
Cl1A Mn1A N2A C14A . . . . 84.4(2) ?
O1A Mn1A N2A C13A . . . . 75.9(3) ?
O2A Mn1A N2A C13A . . . . 166.31(17) ?
N1A Mn1A N2A C13A . . . . 9.11(17) ?
Cl1A Mn1A N2A C13A . . . . -88.84(16) ?
Mn1A O1A C1A C2A . . . . -172.34(18) ?
Mn1A O1A C1A C6A . . . . 8.5(4) ?
O1A C1A C2A C3A . . . . -177.7(2) ?
C6A C1A C2A C3A . . . . 1.6(4) ?
O1A C1A C2A C21A . . . . 2.2(4) ?
C6A C1A C2A C21A . . . . -178.5(2) ?
C1A C2A C3A C4A . . . . -0.1(4) ?
C21A C2A C3A C4A . . . . -180.0(3) ?
C2A C3A C4A C5A . . . . -1.1(4) ?
C2A C3A C4A C25A . . . . 175.0(3) ?
C3A C4A C5A C6A . . . . 0.8(4) ?
C25A C4A C5A C6A . . . . -175.3(2) ?
C4A C5A C6A C7A . . . . 178.2(2) ?
C4A C5A C6A C1A . . . . 0.7(4) ?
O1A C1A C6A C5A . . . . 177.3(2) ?
C2A C1A C6A C5A . . . . -1.9(4) ?
O1A C1A C6A C7A . . . . -0.1(4) ?
C2A C1A C6A C7A . . . . -179.3(2) ?
C8A N1A C7A C6A . . . . 179.3(2) ?
Mn1A N1A C7A C6A . . . . -1.6(4) ?
C5A C6A C7A N1A . . . . 179.5(2) ?
C1A C6A C7A N1A . . . . -3.0(4) ?
C7A N1A C8A C13A . . . . -170.7(2) ?
Mn1A N1A C8A C13A . . . . 10.1(3) ?
C7A N1A C8A C9A . . . . 9.8(4) ?
Mn1A N1A C8A C9A . . . . -169.4(2) ?
C13A C8A C9A C10A . . . . 2.2(4) ?
N1A C8A C9A C10A . . . . -178.3(2) ?
C8A C9A C10A C11A . . . . -0.6(4) ?
C9A C10A C11A C12A . . . . -0.1(4) ?
C10A C11A C12A C13A . . . . -0.7(4) ?
C9A C8A C13A C12A . . . . -3.0(4) ?
N1A C8A C13A C12A . . . . 177.5(2) ?
C9A C8A C13A N2A . . . . 176.9(2) ?
N1A C8A C13A N2A . . . . -2.6(3) ?
C11A C12A C13A C8A . . . . 2.2(4) ?
C11A C12A C13A N2A . . . . -177.7(2) ?
C14A N2A C13A C8A . . . . -179.5(2) ?
Mn1A N2A C13A C8A . . . . -6.2(3) ?
C14A N2A C13A C12A . . . . 0.4(4) ?
Mn1A N2A C13A C12A . . . . 173.7(2) ?
C13A N2A C14A C15A . . . . -179.0(2) ?
Mn1A N2A C14A C15A . . . . 8.4(4) ?
N2A C14A C15A C20A . . . . 6.4(4) ?
N2A C14A C15A C16A . . . . -178.7(3) ?
C20A C15A C16A C17A . . . . -0.9(4) ?
C14A C15A C16A C17A . . . . -175.9(2) ?
C15A C16A C17A C18A . . . . -1.4(4) ?
C15A C16A C17A C33A . . . . 175.9(2) ?
C16A C17A C18A C19A . . . . 2.8(4) ?
C33A C17A C18A C19A . . . . -174.7(3) ?
C17A C18A C19A C20A . . . . -1.6(4) ?
C17A C18A C19A C29A . . . . 176.1(3) ?
Mn1A O2A C20A C15A . . . . -23.0(4) ?
Mn1A O2A C20A C19A . . . . 160.04(18) ?
C16A C15A C20A O2A . . . . -174.8(2) ?
C14A C15A C20A O2A . . . . -0.1(4) ?
C16A C15A C20A C19A . . . . 2.2(4) ?
C14A C15A C20A C19A . . . . 176.9(2) ?
C18A C19A C20A O2A . . . . 176.1(2) ?
C29A C19A C20A O2A . . . . -1.6(4) ?
C18A C19A C20A C15A . . . . -0.9(4) ?
C29A C19A C20A C15A . . . . -178.7(2) ?
C3A C2A C21A C22A . . . . -0.1(4) ?
C1A C2A C21A C22A . . . . -179.9(3) ?
C3A C2A C21A C23A . . . . 119.4(3) ?
C1A C2A C21A C23A . . . . -60.5(3) ?
C3A C2A C21A C24A . . . . -119.0(3) ?
C1A C2A C21A C24A . . . . 61.1(3) ?
C5A C4A C25A C26A . . . . 92.4(3) ?
C3A C4A C25A C26A . . . . -83.5(3) ?
C5A C4A C25A C27A . . . . -27.6(4) ?
C3A C4A C25A C27A . . . . 156.5(3) ?
C5A C4A C25A C28A . . . . -147.4(3) ?
C3A C4A C25A C28A . . . . 36.6(3) ?
C18A C19A C29A C32A . . . . -110.7(3) ?
C20A C19A C29A C32A . . . . 67.0(3) ?
C18A C19A C29A C30A . . . . 8.9(4) ?
C20A C19A C29A C30A . . . . -173.4(2) ?
C18A C19A C29A C31A . . . . 128.7(3) ?
C20A C19A C29A C31A . . . . -53.7(3) ?
C16A C17A C33A C35A . . . . 0.4(4) ?
C18A C17A C33A C35A . . . . 177.6(2) ?
C16A C17A C33A C36A . . . . -119.5(3) ?
C18A C17A C33A C36A . . . . 57.8(3) ?
C16A C17A C33A C34A . . . . 121.2(3) ?
C18A C17A C33A C34A . . . . -61.6(3) ?
O2B Mn1B O1B C1B . . . . -179.6(2) ?
N2B Mn1B O1B C1B . . . . -87.4(3) ?
N1B Mn1B O1B C1B . . . . -17.7(2) ?
Cl1B Mn1B O1B C1B . . . . 78.5(2) ?
O1B Mn1B O2B C20B . . . . 171.5(2) ?
N2B Mn1B O2B C20B . . . . 14.3(2) ?
N1B Mn1B O2B C20B . . . . 81.2(4) ?
Cl1B Mn1B O2B C20B . . . . -81.8(2) ?
O1B Mn1B N1B C7B . . . . 18.8(2) ?
O2B Mn1B N1B C7B . . . . 109.0(3) ?
N2B Mn1B N1B C7B . . . . 177.2(2) ?
Cl1B Mn1B N1B C7B . . . . -87.7(2) ?
O1B Mn1B N1B C8B . . . . -168.09(19) ?
O2B Mn1B N1B C8B . . . . -77.9(3) ?
N2B Mn1B N1B C8B . . . . -9.67(18) ?
Cl1B Mn1B N1B C8B . . . . 85.42(18) ?
O1B Mn1B N2B C14B . . . . -99.4(3) ?
O2B Mn1B N2B C14B . . . . -7.5(2) ?
N1B Mn1B N2B C14B . . . . -170.7(2) ?
Cl1B Mn1B N2B C14B . . . . 94.2(2) ?
O1B Mn1B N2B C13B . . . . 82.0(3) ?
O2B Mn1B N2B C13B . . . . 173.94(18) ?
N1B Mn1B N2B C13B . . . . 10.74(18) ?
Cl1B Mn1B N2B C13B . . . . -84.38(17) ?
Mn1B O1B C1B C6B . . . . 8.4(4) ?
Mn1B O1B C1B C2B . . . . -174.36(19) ?
O1B C1B C2B C3B . . . . 179.0(2) ?
C6B C1B C2B C3B . . . . -3.7(4) ?
O1B C1B C2B C21B . . . . -2.4(4) ?
C6B C1B C2B C21B . . . . 174.9(2) ?
C1B C2B C3B C4B . . . . 2.4(4) ?
C21B C2B C3B C4B . . . . -176.2(3) ?
C2B C3B C4B C5B . . . . -0.4(4) ?
C2B C3B C4B C25B . . . . 177.9(3) ?
C3B C4B C5B C6B . . . . -0.3(4) ?
C25B C4B C5B C6B . . . . -178.5(3) ?
O1B C1B C6B C7B . . . . 6.5(4) ?
C2B C1B C6B C7B . . . . -170.7(3) ?
O1B C1B C6B C5B . . . . -179.6(2) ?
C2B C1B C6B C5B . . . . 3.2(4) ?
C4B C5B C6B C7B . . . . 173.0(3) ?
C4B C5B C6B C1B . . . . -1.2(4) ?
C8B N1B C7B C6B . . . . 175.1(3) ?
Mn1B N1B C7B C6B . . . . -12.3(4) ?
C1B C6B C7B N1B . . . . -3.6(5) ?
C5B C6B C7B N1B . . . . -177.8(3) ?
C7B N1B C8B C9B . . . . -0.3(4) ?
Mn1B N1B C8B C9B . . . . -173.7(2) ?
C7B N1B C8B C13B . . . . -179.9(3) ?
Mn1B N1B C8B C13B . . . . 6.8(3) ?
C13B C8B C9B C10B . . . . -2.0(4) ?
N1B C8B C9B C10B . . . . 178.5(3) ?
C8B C9B C10B C11B . . . . -0.8(4) ?
C9B C10B C11B C12B . . . . 2.4(4) ?
C10B C11B C12B C13B . . . . -1.0(4) ?
C11B C12B C13B C8B . . . . -1.8(4) ?
C11B C12B C13B N2B . . . . 179.0(3) ?
C9B C8B C13B C12B . . . . 3.3(4) ?
N1B C8B C13B C12B . . . . -177.1(2) ?
C9B C8B C13B N2B . . . . -177.4(2) ?
N1B C8B C13B N2B . . . . 2.2(4) ?
C14B N2B C13B C12B . . . . -9.5(4) ?
Mn1B N2B C13B C12B . . . . 169.1(2) ?
C14B N2B C13B C8B . . . . 171.2(2) ?
Mn1B N2B C13B C8B . . . . -10.1(3) ?
C13B N2B C14B C15B . . . . -179.8(3) ?
Mn1B N2B C14B C15B . . . . 1.7(4) ?
N2B C14B C15B C20B . . . . 2.1(4) ?
N2B C14B C15B C16B . . . . -179.5(3) ?
C20B C15B C16B C17B . . . . -0.1(4) ?
C14B C15B C16B C17B . . . . -178.6(3) ?
C15B C16B C17B C18B . . . . -3.0(4) ?
C15B C16B C17B C33B . . . . 174.1(3) ?
C16B C17B C18B C19B . . . . 2.0(4) ?
C33B C17B C18B C19B . . . . -175.3(3) ?
C17B C18B C19B C20B . . . . 2.2(4) ?
C17B C18B C19B C29B . . . . -179.0(3) ?
Mn1B O2B C20B C15B . . . . -14.5(4) ?
Mn1B O2B C20B C19B . . . . 166.7(2) ?
C16B C15B C20B O2B . . . . -174.5(2) ?
C14B C15B C20B O2B . . . . 3.9(4) ?
C16B C15B C20B C19B . . . . 4.3(4) ?
C14B C15B C20B C19B . . . . -177.3(3) ?
C18B C19B C20B O2B . . . . 173.6(2) ?
C29B C19B C20B O2B . . . . -5.2(4) ?
C18B C19B C20B C15B . . . . -5.2(4) ?
C29B C19B C20B C15B . . . . 175.9(3) ?
C3B C2B C21B C22B . . . . 0.8(4) ?
C1B C2B C21B C22B . . . . -177.7(3) ?
C3B C2B C21B C24B . . . . 119.0(3) ?
C1B C2B C21B C24B . . . . -59.5(3) ?
C3B C2B C21B C23B . . . . -119.5(3) ?
C1B C2B C21B C23B . . . . 62.0(3) ?
C5B C4B C25B C26B . . . . -117.2(3) ?
C3B C4B C25B C26B . . . . 64.6(3) ?
C5B C4B C25B C28B . . . . 2.7(4) ?
C3B C4B C25B C28B . . . . -175.4(2) ?
C5B C4B C25B C27B . . . . 123.3(3) ?
C3B C4B C25B C27B . . . . -54.8(3) ?
C18B C19B C29B C32B . . . . 125.7(3) ?
C20B C19B C29B C32B . . . . -55.5(3) ?
C18B C19B C29B C30B . . . . 6.8(4) ?
C20B C19B C29B C30B . . . . -174.4(3) ?
C18B C19B C29B C31B . . . . -112.9(3) ?
C20B C19B C29B C31B . . . . 65.9(3) ?
C16B C17B C33B C34B . . . . -97.1(3) ?
C18B C17B C33B C34B . . . . 79.9(3) ?
C16B C17B C33B C35B . . . . 24.3(4) ?
C18B C17B C33B C35B . . . . -158.6(3) ?
C16B C17B C33B C36B . . . . 143.9(3) ?
C18B C17B C33B C36B . . . . -39.0(4) ?
